data_4505019
loop_
_publ_author_name
'F\'abi\'an, L\'aszl\'o'
'K\'alm\'an, Alajos'
'Argay, Gyula'
'Bern\'ath, G\'abor'
'Gyarmati, Zsuzsanna Cs.'

_publ_section_title
;
 Crystal Engineering with Alicyclic \b-Amino Acids:&#x2009; Construction
 of Hydrogen-Bonded Bilayers
;
_journal_issue 2
_journal_name_full 'Crystal Growth &amp; Design'
_journal_page_first 773
_journal_paper_doi 10.1021/cg0497997
_journal_volume 5
_journal_year 2005
_chemical_formula_moiety 'C9 H17 N O2'
_chemical_formula_sum 'C9 H17 N O2'
_chemical_formula_weight 171.24
_chemical_name_systematic
; 
 cis-2-aminocyclooctanecarboxylic acid
;
_space_group_IT_number 2
_symmetry_cell_setting triclinic
_symmetry_space_group_name_Hall '-P 1'
_symmetry_space_group_name_H-M 'P -1'
_atom_sites_solution_hydrogens geom
_atom_sites_solution_primary direct
_atom_sites_solution_secondary difmap
_audit_creation_method SHELXL-97
_cell_angle_alpha 94.49(1)
_cell_angle_beta 98.66(1)
_cell_angle_gamma 105.94(2)
_cell_formula_units_Z 2
_cell_length_a 5.397(1)
_cell_length_b 6.338(1)
_cell_length_c 13.743(1)
_cell_measurement_reflns_used 25
_cell_measurement_temperature 293(2)
_cell_measurement_theta_max 17.35
_cell_measurement_theta_min 11.30
_cell_volume 443.31(12)
_computing_cell_refinement 'CAD4 Express'
_computing_data_collection 'CAD4 Express'
_computing_data_reduction 'XCAD4 (Harms 1996)'
_computing_structure_refinement 'SHELXL-97 (Sheldrick, 1997)'
_computing_structure_solution 'SHELXS-97 (Sheldrick, 1997)'
_diffrn_ambient_temperature 293(2)
_diffrn_measured_fraction_theta_full 1.000
_diffrn_measured_fraction_theta_max 1.000
_diffrn_measurement_device_type 'Enraf-Nonius CAD4'
_diffrn_measurement_method \w--2\q
_diffrn_radiation_monochromator graphite
_diffrn_radiation_source 'fine-focus sealed tube'
_diffrn_radiation_type 'CU k\a'
_diffrn_radiation_wavelength 1.54184
_diffrn_reflns_av_R_equivalents 0.0098
_diffrn_reflns_av_sigmaI/netI 0.0240
_diffrn_reflns_limit_h_max 6
_diffrn_reflns_limit_h_min -6
_diffrn_reflns_limit_k_max 7
_diffrn_reflns_limit_k_min -7
_diffrn_reflns_limit_l_max 17
_diffrn_reflns_limit_l_min -17
_diffrn_reflns_number 4171
_diffrn_reflns_theta_full 75.39
_diffrn_reflns_theta_max 75.39
_diffrn_reflns_theta_min 3.28
_diffrn_standards_decay_% 2
_diffrn_standards_interval_time 60
_diffrn_standards_number 3
_exptl_absorpt_coefficient_mu 0.722
_exptl_absorpt_correction_T_max 0.9476
_exptl_absorpt_correction_T_min 0.9335
_exptl_absorpt_correction_type psi-scan
_exptl_absorpt_process_details 'DATCOR (Reibenspies, 1989)'
_exptl_crystal_colour colourless
_exptl_crystal_density_diffrn 1.283
_exptl_crystal_density_method 'not measured'
_exptl_crystal_description prism
_exptl_crystal_F_000 188
_exptl_crystal_size_max 0.15
_exptl_crystal_size_mid 0.10
_exptl_crystal_size_min 0.07
_refine_diff_density_max 0.259
_refine_diff_density_min -0.182
_refine_diff_density_rms 0.041
_refine_ls_extinction_method none
_refine_ls_goodness_of_fit_ref 1.015
_refine_ls_hydrogen_treatment riding
_refine_ls_matrix_type full
_refine_ls_number_parameters 110
_refine_ls_number_reflns 1839
_refine_ls_number_restraints 29
_refine_ls_restrained_S_all 1.015
_refine_ls_R_factor_all 0.0472
_refine_ls_R_factor_gt 0.0374
_refine_ls_shift/su_max 0.000
_refine_ls_shift/su_mean 0.000
_refine_ls_structure_factor_coef Fsqd
_refine_ls_weighting_details 'calc w=1/[\s^2^(Fo^2^)+(0.1000P)^2^+0.0000P] where P=(Fo^2^+2Fc^2^)/3'
_refine_ls_weighting_scheme calc
_refine_ls_wR_factor_gt 0.1228
_refine_ls_wR_factor_ref 0.1289
_reflns_number_gt 1495
_reflns_number_total 1839
_reflns_threshold_expression >2sigma(I)
_cod_data_source_file cg0497997si20040621_111010.cif
_cod_data_source_block cmpd7
_cod_original_cell_volume 443.31(11)
_cod_original_sg_symbol_H-M P-1
_cod_database_code 4505019

loop_
_symmetry_equiv_pos_as_xyz
'x, y, z'
'-x, -y, -z'

loop_
_atom_site_label
_atom_site_type_symbol
_atom_site_fract_x
_atom_site_fract_y
_atom_site_fract_z
_atom_site_U_iso_or_equiv
_atom_site_adp_type
_atom_site_occupancy
_atom_site_symmetry_multiplicity
_atom_site_calc_flag
_atom_site_refinement_flags
N1 N 0.3194(2) 0.77544(18) 0.07675(7) 0.0326(3) Uani 1 1 d U
H1A H 0.3773 0.9224 0.0835 0.049 Uiso 1 1 calc R
H1B H 0.1542 0.7307 0.0448 0.049 Uiso 1 1 calc R
H1C H 0.4184 0.7190 0.0423 0.049 Uiso 1 1 calc R
O2 O 0.48275(19) 0.23446(17) 0.12327(7) 0.0423(3) Uani 1 1 d U
O3 O 0.2149(2) 0.31322(18) 0.00191(7) 0.0420(3) Uani 1 1 d U
C1 C 0.1998(2) 0.4471(2) 0.16796(8) 0.0263(3) Uani 1 1 d U
H1 H 0.0127 0.4212 0.1429 0.034 Uiso 1 1 calc R
C2 C 0.3333(2) 0.69809(19) 0.17735(8) 0.0257(3) Uani 1 1 d U
H2 H 0.2327 0.7716 0.2147 0.033 Uiso 1 1 calc R
C3 C 0.6187(2) 0.7765(2) 0.23210(9) 0.0334(3) Uani 1 1 d U
H3A H 0.7217 0.8782 0.1941 0.043 Uiso 1 1 calc R
H3B H 0.6863 0.6498 0.2347 0.043 Uiso 1 1 calc R
C4 C 0.6570(3) 0.8911(2) 0.33813(10) 0.0393(3) Uani 1 1 d U
H4A H 0.8437 0.9541 0.3618 0.051 Uiso 1 1 calc R
H4B H 0.5818 1.0135 0.3347 0.051 Uiso 1 1 calc R
C5 C 0.5441(3) 0.7542(3) 0.41613(10) 0.0433(4) Uani 1 1 d U
H5A H 0.6114 0.8409 0.4808 0.056 Uiso 1 1 calc R
H5B H 0.6063 0.6245 0.4164 0.056 Uiso 1 1 calc R
C6 C 0.2431(3) 0.6783(3) 0.40108(10) 0.0437(4) Uani 1 1 d U
H6A H 0.1921 0.6907 0.4655 0.057 Uiso 1 1 calc R
H6B H 0.1773 0.7796 0.3625 0.057 Uiso 1 1 calc R
C7 C 0.1082(3) 0.4430(3) 0.34967(10) 0.0403(3) Uani 1 1 d U
H7A H 0.1013 0.3439 0.4002 0.052 Uiso 1 1 calc R
H7B H -0.0711 0.4347 0.3223 0.052 Uiso 1 1 calc R
C8 C 0.2257(2) 0.3539(2) 0.26732(9) 0.0324(3) Uani 1 1 d U
H8A H 0.1460 0.1951 0.2545 0.042 Uiso 1 1 calc R
H8B H 0.4107 0.3790 0.2922 0.042 Uiso 1 1 calc R
C9 C 0.3078(2) 0.3208(2) 0.09232(9) 0.0297(3) Uani 1 1 d U

loop_
_atom_site_aniso_label
_atom_site_aniso_U_11
_atom_site_aniso_U_22
_atom_site_aniso_U_33
_atom_site_aniso_U_23
_atom_site_aniso_U_13
_atom_site_aniso_U_12
N1 0.0499(6) 0.0216(6) 0.0291(5) 0.0056(4) 0.0115(4) 0.0120(5)
O2 0.0453(5) 0.0321(6) 0.0547(6) 0.0005(4) 0.0099(4) 0.0205(4)
O3 0.0550(6) 0.0405(6) 0.0334(5) -0.0002(4) 0.0110(4) 0.0186(5)
C1 0.0293(5) 0.0211(6) 0.0296(5) 0.0038(4) 0.0073(4) 0.0080(4)
C2 0.0325(6) 0.0206(6) 0.0266(5) 0.0042(4) 0.0077(4) 0.0104(5)
C3 0.0303(6) 0.0278(7) 0.0418(7) 0.0051(5) 0.0078(5) 0.0072(5)
C4 0.0375(6) 0.0296(7) 0.0456(7) -0.0023(6) -0.0027(5) 0.0085(6)
C5 0.0530(8) 0.0428(9) 0.0325(6) -0.0024(6) -0.0023(5) 0.0185(7)
C6 0.0519(8) 0.0501(10) 0.0368(7) 0.0055(6) 0.0166(6) 0.0230(7)
C7 0.0402(7) 0.0484(9) 0.0358(6) 0.0132(6) 0.0140(5) 0.0123(6)
C8 0.0384(6) 0.0258(7) 0.0349(6) 0.0095(5) 0.0089(5) 0.0095(5)
C9 0.0358(6) 0.0155(6) 0.0374(6) 0.0015(5) 0.0109(5) 0.0049(5)

loop_
_atom_type_symbol
_atom_type_description
_atom_type_scat_dispersion_real
_atom_type_scat_dispersion_imag
_atom_type_scat_source
C C 0.0181 0.0091 'International Tables Vol C Tables 4.2.6.8 and 6.1.1.4'
H H 0.0000 0.0000 'International Tables Vol C Tables 4.2.6.8 and 6.1.1.4'
N N 0.0311 0.0180 'International Tables Vol C Tables 4.2.6.8 and 6.1.1.4'
O O 0.0492 0.0322 'International Tables Vol C Tables 4.2.6.8 and 6.1.1.4'

loop_
_geom_angle_atom_site_label_1
_geom_angle_atom_site_label_2
_geom_angle_atom_site_label_3
_geom_angle
C2 N1 H1A 109.5
C2 N1 H1B 109.5
H1A N1 H1B 109.5
C2 N1 H1C 109.5
H1A N1 H1C 109.5
H1B N1 H1C 109.5
C8 C1 C9 109.83(10)
C8 C1 C2 112.98(10)
C9 C1 C2 110.87(9)
C8 C1 H1 107.6
C9 C1 H1 107.6
C2 C1 H1 107.6
N1 C2 C3 109.13(9)
N1 C2 C1 110.28(9)
C3 C2 C1 115.40(10)
N1 C2 H2 107.2
C3 C2 H2 107.2
C1 C2 H2 107.2
C2 C3 C4 114.56(11)
C2 C3 H3A 108.6
C4 C3 H3A 108.6
C2 C3 H3B 108.6
C4 C3 H3B 108.6
H3A C3 H3B 107.6
C5 C4 C3 118.45(13)
C5 C4 H4A 107.7
C3 C4 H4A 107.7
C5 C4 H4B 107.7
C3 C4 H4B 107.7
H4A C4 H4B 107.1
C4 C5 C6 114.90(12)
C4 C5 H5A 108.5
C6 C5 H5A 108.5
C4 C5 H5B 108.5
C6 C5 H5B 108.5
H5A C5 H5B 107.5
C7 C6 C5 116.21(12)
C7 C6 H6A 108.2
C5 C6 H6A 108.2
C7 C6 H6B 108.2
C5 C6 H6B 108.2
H6A C6 H6B 107.4
C8 C7 C6 118.44(11)
C8 C7 H7A 107.7
C6 C7 H7A 107.7
C8 C7 H7B 107.7
C6 C7 H7B 107.7
H7A C7 H7B 107.1
C7 C8 C1 118.08(11)
C7 C8 H8A 107.8
C1 C8 H8A 107.8
C7 C8 H8B 107.8
C1 C8 H8B 107.8
H8A C8 H8B 107.1
O3 C9 O2 123.93(12)
O3 C9 C1 117.12(11)
O2 C9 C1 118.95(11)

loop_
_geom_bond_atom_site_label_1
_geom_bond_atom_site_label_2
_geom_bond_distance
N1 C2 1.5008(14)
N1 H1A 0.8900
N1 H1B 0.8900
N1 H1C 0.8900
O2 C9 1.2534(15)
O3 C9 1.2599(15)
C1 C8 1.5321(15)
C1 C9 1.5395(16)
C1 C2 1.5416(17)
C1 H1 0.9800
C2 C3 1.5357(16)
C2 H2 0.9800
C3 C4 1.5346(19)
C3 H3A 0.9700
C3 H3B 0.9700
C4 C5 1.525(2)
C4 H4A 0.9700
C4 H4B 0.9700
C5 C6 1.538(2)
C5 H5A 0.9700
C5 H5B 0.9700
C6 C7 1.529(2)
C6 H6A 0.9700
C6 H6B 0.9700
C7 C8 1.5213(18)
C7 H7A 0.9700
C7 H7B 0.9700
C8 H8A 0.9700
C8 H8B 0.9700

loop_
_geom_hbond_atom_site_label_D
_geom_hbond_atom_site_label_H
_geom_hbond_atom_site_label_A
_geom_hbond_distance_DH
_geom_hbond_distance_HA
_geom_hbond_distance_DA
_geom_hbond_angle_DHA
_geom_hbond_site_symmetry_A
N1 H1A O2 0.89 1.91 2.7893(16) 168.7 1_565
N1 H1B O3 0.89 1.93 2.8064(16) 166.3 2_565
N1 H1C O3 0.89 2.21 3.0496(16) 156.7 2_665
N1 H1C O2 0.89 2.44 3.0976(14) 131.4 2_665

loop_
_geom_torsion_atom_site_label_1
_geom_torsion_atom_site_label_2
_geom_torsion_atom_site_label_3
_geom_torsion_atom_site_label_4
_geom_torsion
C8 C1 C2 N1 175.52(9)
C9 C1 C2 N1 51.73(12)
C8 C1 C2 C3 51.31(14)
C9 C1 C2 C3 -72.47(12)
N1 C2 C3 C4 130.71(12)
C1 C2 C3 C4 -104.48(13)
C2 C3 C4 C5 66.49(16)
C3 C4 C5 C6 -68.84(17)
C4 C5 C6 C7 97.68(16)
C5 C6 C7 C8 -36.06(18)
C6 C7 C8 C1 -71.72(15)
C9 C1 C8 C7 -174.78(11)
C2 C1 C8 C7 60.87(14)
C8 C1 C9 O3 153.19(11)
C2 C1 C9 O3 -81.24(13)
C8 C1 C9 O2 -27.62(15)
C2 C1 C9 O2 97.95(12)
